data_4035590
loop_
_publ_author_name
'Reddy Panyam, Pradeep Kumar'
'Ugale, Bharat'
'Gandhi, Thirumanavelan'

_publ_section_title
;
 Palladium(II)/N-Heterocyclic Carbene Catalyzed One-Pot Sequential
 \a-Arylation/Alkylation: Access to 3,3-Disubstituted Oxindoles.
;
_journal_issue 15
_journal_name_full 'The Journal of organic chemistry'
_journal_page_first 7622
_journal_page_last 7632
_journal_paper_doi 10.1021/acs.joc.8b00264
_journal_volume 83
_journal_year 2018
_chemical_formula_sum 'C41 H48 Br4 N6 Pd2'
_chemical_formula_weight 1157.29
_space_group_crystal_system orthorhombic
_space_group_IT_number 52
_space_group_name_Hall '-P 2a 2bc'
_space_group_name_H-M_alt 'P n n a'
_atom_sites_solution_hydrogens geom
_audit_creation_method SHELXL-2014/7
_cell_angle_alpha 90
_cell_angle_beta 90
_cell_angle_gamma 90
_cell_formula_units_Z 4
_cell_length_a 16.9451(12)
_cell_length_b 31.169(2)
_cell_length_c 9.0524(6)
_cell_measurement_reflns_used 1532
_cell_measurement_temperature 273(2)
_cell_measurement_theta_max 28.4
_cell_measurement_theta_min 2.3
_cell_volume 4781.1(6)
_computing_cell_refinement 'APEX2 (Bruker, 2014); SAINT (Bruker, 2014)'
_computing_data_collection 'APEX2 (Bruker, 2014)'
_computing_data_reduction 'SAINT (Bruker, 2014);XPREP(Sheldrick,2014)'
_computing_structure_refinement 'SHELXL-2014/7 (Sheldrick, 2014)'
_computing_structure_solution 'SHELXS-2014 (Sheldrick, 2014)'
_diffrn_ambient_temperature 273(2)
_diffrn_measured_fraction_theta_full 1.000
_diffrn_measured_fraction_theta_max 0.998
_diffrn_measurement_device_type 'Bruker D8 Venture PHOTON 100 CMOS'
_diffrn_radiation_type MoK\a
_diffrn_radiation_wavelength 0.71073
_diffrn_reflns_av_R_equivalents 0.0626
_diffrn_reflns_av_unetI/netI 0.0231
_diffrn_reflns_Laue_measured_fraction_full 1.000
_diffrn_reflns_Laue_measured_fraction_max 0.998
_diffrn_reflns_limit_h_max 22
_diffrn_reflns_limit_h_min -22
_diffrn_reflns_limit_k_max 41
_diffrn_reflns_limit_k_min -41
_diffrn_reflns_limit_l_max 12
_diffrn_reflns_limit_l_min -12
_diffrn_reflns_number 122674
_diffrn_reflns_point_group_measured_fraction_full 1.000
_diffrn_reflns_point_group_measured_fraction_max 0.998
_diffrn_reflns_theta_full 25.242
_diffrn_reflns_theta_max 28.389
_diffrn_reflns_theta_min 2.343
_diffrn_source 'fine-focus sealed tube'
_exptl_absorpt_coefficient_mu 4.128
_exptl_absorpt_correction_T_max 0.7325
_exptl_absorpt_correction_T_min 0.6532
_exptl_absorpt_correction_type multi-scan
_exptl_absorpt_process_details SADABS
_exptl_crystal_colour colorless
_exptl_crystal_density_diffrn 1.608
_exptl_crystal_description needle
_exptl_crystal_F_000 2272
_exptl_crystal_size_max 0.36
_exptl_crystal_size_mid 0.32
_exptl_crystal_size_min 0.26
_refine_diff_density_max 2.050
_refine_diff_density_min -1.940
_refine_diff_density_rms 0.140
_refine_ls_extinction_method none
_refine_ls_goodness_of_fit_ref 1.135
_refine_ls_hydrogen_treatment constr
_refine_ls_matrix_type full
_refine_ls_number_parameters 240
_refine_ls_number_reflns 5991
_refine_ls_number_restraints 0
_refine_ls_restrained_S_all 1.135
_refine_ls_R_factor_all 0.0475
_refine_ls_R_factor_gt 0.0436
_refine_ls_shift/su_max 0.000
_refine_ls_shift/su_mean 0.000
_refine_ls_structure_factor_coef Fsqd
_refine_ls_weighting_details 'w=1/[\s^2^(Fo^2^)+(0.0568P)^2^+16.1466P] where P=(Fo^2^+2Fc^2^)/3'
_refine_ls_weighting_scheme calc
_refine_ls_wR_factor_gt 0.1108
_refine_ls_wR_factor_ref 0.1131
_reflns_Friedel_coverage 0.000
_reflns_number_gt 5651
_reflns_number_total 5991
_reflns_threshold_expression 'I > 2\s(I)'
_cod_data_source_file jo8b00264_si_003.cif
_cod_data_source_block compound8a
_cod_database_code 4035590
_shelx_shelxl_version_number 2014/7
_shelx_space_group_comment
;
The symmetry employed for this shelxl refinement is uniquely defined
by the following loop, which should always be used as a source of
symmetry information in preference to the above space-group names.
They are only intended as comments.
;

loop_
_space_group_symop_operation_xyz
'x, y, z'
'-x+1/2, -y, z'
'x, -y+1/2, -z+1/2'
'-x+1/2, y+1/2, -z+1/2'
'-x, -y, -z'
'x-1/2, y, -z'
'-x, y-1/2, z-1/2'
'x-1/2, -y-1/2, z-1/2'

loop_
_atom_site_label
_atom_site_type_symbol
_atom_site_fract_x
_atom_site_fract_y
_atom_site_fract_z
_atom_site_U_iso_or_equiv
_atom_site_adp_type
_atom_site_occupancy
_atom_site_site_symmetry_order
_atom_site_calc_flag
_atom_site_refinement_flags_posn
_atom_site_refinement_flags_adp
_atom_site_refinement_flags_occupancy
Pd Pd 0.14950(2) 0.08051(2) 0.29563(3) 0.01247(9) Uani 1 1 d . . .
Br1 Br 0.25653(2) 0.11461(2) 0.42984(4) 0.02167(11) Uani 1 1 d . . .
Br2 Br 0.04038(2) 0.04795(2) 0.16304(5) 0.02476(11) Uani 1 1 d . . .
C20 C 0.3432(3) 0.05004(16) 0.0052(6) 0.0332(10) Uani 1 1 d . . .
H20 H 0.3906 0.0354 0.0164 0.040 Uiso 1 1 calc R U .
N2 N 0.02483(18) 0.11382(9) 0.5034(4) 0.0155(6) Uani 1 1 d . . .
N3 N 0.08533(19) 0.05884(10) 0.5903(3) 0.0168(6) Uani 1 1 d . . .
N1 N 0.22243(18) 0.07360(10) 0.1107(3) 0.0157(6) Uani 1 1 d . . .
C3 C 0.0279(3) 0.06991(13) 0.6923(4) 0.0219(8) Uani 1 1 d . . .
H3 H 0.0172 0.0560 0.7810 0.026 Uiso 1 1 calc R U .
C6 C 0.0075(2) 0.15200(11) 0.4200(4) 0.0162(7) Uani 1 1 d . . .
C11 C 0.0700(2) 0.17797(11) 0.3747(4) 0.0145(6) Uani 1 1 d . . .
H11 H 0.1221 0.1697 0.3901 0.017 Uiso 1 1 calc R U .
C10 C 0.0521(2) 0.21625(11) 0.3065(4) 0.0149(7) Uani 1 1 d . . .
C12 C 0.1087(3) 0.2500 0.2500 0.0113(9) Uani 1 2 d S T P
C2 C -0.0092(2) 0.10429(12) 0.6393(4) 0.0221(8) Uani 1 1 d . . .
H2 H -0.0502 0.1191 0.6846 0.027 Uiso 1 1 calc R U .
C13 C 0.1625(2) 0.26735(12) 0.3730(4) 0.0170(7) Uani 1 1 d . . .
H13A H 0.1949 0.2439 0.4086 0.020 Uiso 1 1 calc R U .
H13B H 0.1977 0.2885 0.3298 0.020 Uiso 1 1 calc R U .
C14 C 0.1221(3) 0.28768(14) 0.5043(5) 0.0271(9) Uani 1 1 d . . .
H14A H 0.0827 0.2680 0.5428 0.033 Uiso 1 1 calc R U .
H14B H 0.0952 0.3136 0.4728 0.033 Uiso 1 1 calc R U .
C8 C -0.0880(2) 0.20191(14) 0.3279(5) 0.0285(10) Uani 1 1 d . . .
H8 H -0.1403 0.2098 0.3119 0.034 Uiso 1 1 calc R U .
C7 C -0.0702(2) 0.16306(13) 0.3956(5) 0.0272(9) Uani 1 1 d . . .
H7 H -0.1105 0.1446 0.4244 0.033 Uiso 1 1 calc R U .
C1 C 0.0833(2) 0.08549(11) 0.4735(4) 0.0141(7) Uani 1 1 d . . .
C21 C 0.2912(2) 0.05344(14) 0.1213(5) 0.0255(8) Uani 1 1 d . . .
H21 H 0.3048 0.0411 0.2112 0.031 Uiso 1 1 calc R U .
C4 C 0.1392(2) 0.02219(12) 0.6046(5) 0.0223(8) Uani 1 1 d . . .
H4A H 0.1453 0.0150 0.7083 0.027 Uiso 1 1 calc R U .
H4B H 0.1907 0.0301 0.5664 0.027 Uiso 1 1 calc R U .
C18 C 0.2514(3) 0.08860(15) -0.1411(5) 0.0299(9) Uani 1 1 d . . .
H18 H 0.2361 0.1008 -0.2303 0.036 Uiso 1 1 calc R U .
C5 C 0.1092(3) -0.01655(13) 0.5222(5) 0.0257(8) Uani 1 1 d . . .
H5A H 0.1458 -0.0398 0.5338 0.039 Uiso 1 1 calc R U .
H5B H 0.0587 -0.0248 0.5610 0.039 Uiso 1 1 calc R U .
H5C H 0.1041 -0.0097 0.4192 0.039 Uiso 1 1 calc R U .
C19 C 0.3237(3) 0.06868(16) -0.1281(5) 0.0318(10) Uani 1 1 d . . .
H19 H 0.3586 0.0678 -0.2074 0.038 Uiso 1 1 calc R U .
C17 C 0.2020(3) 0.09015(13) -0.0204(4) 0.0225(8) Uani 1 1 d . . .
H17 H 0.1529 0.1031 -0.0302 0.027 Uiso 1 1 calc R U .
C9 C -0.0267(2) 0.22884(12) 0.2843(5) 0.0210(8) Uani 1 1 d . . .
C16 C 0.1423(4) 0.31723(19) 0.7628(6) 0.0501(15) Uani 1 1 d . . .
H16A H 0.1821 0.3235 0.8350 0.075 Uiso 1 1 calc R U .
H16B H 0.1148 0.3431 0.7374 0.075 Uiso 1 1 calc R U .
H16C H 0.1057 0.2968 0.8027 0.075 Uiso 1 1 calc R U .
C15 C 0.1805(3) 0.29878(15) 0.6263(5) 0.0335(10) Uani 1 1 d . . .
H15A H 0.2093 0.2731 0.6535 0.040 Uiso 1 1 calc R U .
H15B H 0.2184 0.3193 0.5883 0.040 Uiso 1 1 calc R U .

loop_
_atom_site_aniso_label
_atom_site_aniso_U_11
_atom_site_aniso_U_22
_atom_site_aniso_U_33
_atom_site_aniso_U_23
_atom_site_aniso_U_13
_atom_site_aniso_U_12
Pd 0.00571(14) 0.01728(14) 0.01441(14) 0.00042(9) -0.00012(9) 0.00003(9)
Br1 0.00956(18) 0.0300(2) 0.0255(2) -0.00507(15) -0.00425(13) -0.00205(14)
Br2 0.0133(2) 0.0368(2) 0.0242(2) -0.00345(16) -0.00410(14) -0.00687(15)
C20 0.021(2) 0.045(3) 0.034(2) -0.001(2) 0.0093(18) 0.0118(19)
N2 0.0095(14) 0.0167(14) 0.0204(15) 0.0031(12) 0.0067(12) 0.0000(11)
N3 0.0152(16) 0.0164(14) 0.0189(15) 0.0045(12) 0.0031(12) -0.0006(12)
N1 0.0071(14) 0.0220(15) 0.0182(14) -0.0007(12) 0.0025(11) -0.0002(11)
C3 0.022(2) 0.0212(18) 0.0225(19) 0.0037(14) 0.0070(15) -0.0025(15)
C6 0.0138(17) 0.0137(15) 0.0212(17) 0.0022(13) 0.0036(13) 0.0011(13)
C11 0.0080(16) 0.0154(15) 0.0201(16) 0.0000(13) 0.0008(13) -0.0012(12)
C10 0.0068(16) 0.0172(16) 0.0207(17) 0.0015(13) 0.0028(13) -0.0012(12)
C12 0.002(2) 0.012(2) 0.020(2) 0.0030(17) 0.000 0.000
C2 0.022(2) 0.0208(17) 0.0237(19) 0.0029(15) 0.0106(16) -0.0021(15)
C13 0.0070(16) 0.0187(16) 0.0252(18) -0.0016(14) -0.0002(13) -0.0011(13)
C14 0.025(2) 0.0266(19) 0.030(2) -0.0025(17) 0.0008(17) 0.0017(17)
C8 0.0072(17) 0.030(2) 0.048(3) 0.0158(19) 0.0010(17) 0.0005(15)
C7 0.0127(19) 0.0256(19) 0.043(2) 0.0117(18) 0.0060(17) -0.0065(15)
C1 0.0105(16) 0.0143(15) 0.0177(16) 0.0017(12) -0.0010(13) -0.0021(12)
C21 0.0147(19) 0.038(2) 0.0232(19) 0.0031(17) 0.0033(15) 0.0055(16)
C4 0.0171(19) 0.0191(17) 0.031(2) 0.0069(15) -0.0017(15) 0.0032(14)
C18 0.036(3) 0.033(2) 0.020(2) -0.0010(17) 0.0051(18) 0.0023(19)
C5 0.025(2) 0.0228(18) 0.029(2) 0.0028(16) 0.0037(17) 0.0056(16)
C19 0.030(2) 0.040(2) 0.026(2) -0.0023(18) 0.0131(18) 0.0010(19)
C17 0.020(2) 0.0287(19) 0.0185(18) 0.0011(15) 0.0010(15) 0.0046(16)
C9 0.0090(17) 0.0208(18) 0.033(2) 0.0072(16) -0.0005(14) 0.0003(14)
C16 0.080(5) 0.043(3) 0.027(2) -0.008(2) 0.007(3) -0.016(3)
C15 0.043(3) 0.029(2) 0.029(2) -0.0038(18) -0.004(2) -0.004(2)

loop_
_atom_type_symbol
_atom_type_description
_atom_type_scat_dispersion_real
_atom_type_scat_dispersion_imag
_atom_type_scat_source
C C 0.0033 0.0016 'International Tables Vol C Tables 4.2.6.8 and 6.1.1.4'
H H 0.0000 0.0000 'International Tables Vol C Tables 4.2.6.8 and 6.1.1.4'
N N 0.0061 0.0033 'International Tables Vol C Tables 4.2.6.8 and 6.1.1.4'
Br Br -0.2901 2.4595 'International Tables Vol C Tables 4.2.6.8 and 6.1.1.4'
Pd Pd -0.9988 1.0072 'International Tables Vol C Tables 4.2.6.8 and 6.1.1.4'

loop_
_geom_angle_atom_site_label_1
_geom_angle_atom_site_label_2
_geom_angle_atom_site_label_3
_geom_angle
_geom_angle_site_symmetry_1
_geom_angle_site_symmetry_3
C1 Pd N1 177.90(14) . .
C1 Pd Br2 90.20(10) . .
N1 Pd Br2 90.65(9) . .
C1 Pd Br1 88.95(10) . .
N1 Pd Br1 90.24(9) . .
Br2 Pd Br1 178.548(19) . .
C21 C20 C19 118.9(4) . .
C1 N2 C2 109.9(3) . .
C1 N2 C6 125.7(3) . .
C2 N2 C6 123.8(3) . .
C1 N3 C3 110.6(3) . .
C1 N3 C4 124.4(3) . .
C3 N3 C4 124.9(3) . .
C21 N1 C17 118.2(3) . .
C21 N1 Pd 120.7(3) . .
C17 N1 Pd 121.1(3) . .
C2 C3 N3 106.9(3) . .
C7 C6 C11 122.2(3) . .
C7 C6 N2 119.1(3) . .
C11 C6 N2 118.6(3) . .
C10 C11 C6 117.9(3) . .
C11 C10 C9 121.0(3) . .
C11 C10 C12 127.9(3) . .
C9 C10 C12 111.1(3) . .
C10 C12 C10 101.3(4) . 3
C10 C12 C13 112.10(19) . 3
C10 C12 C13 112.1(2) 3 3
C10 C12 C13 112.1(2) . .
C10 C12 C13 112.10(19) 3 .
C13 C12 C13 107.3(4) 3 .
C3 C2 N2 107.2(3) . .
C14 C13 C12 116.7(3) . .
C13 C14 C15 111.8(4) . .
C7 C8 C9 119.2(4) . .
C6 C7 C8 119.8(4) . .
N3 C1 N2 105.3(3) . .
N3 C1 Pd 125.4(3) . .
N2 C1 Pd 129.2(3) . .
N1 C21 C20 122.9(4) . .
N3 C4 C5 111.7(3) . .
C19 C18 C17 119.2(4) . .
C18 C19 C20 118.5(4) . .
N1 C17 C18 122.2(4) . .
C8 C9 C10 120.0(3) . .
C8 C9 C9 131.8(2) . 3
C10 C9 C9 108.3(2) . 3
C16 C15 C14 113.6(5) . .

loop_
_geom_bond_atom_site_label_1
_geom_bond_atom_site_label_2
_geom_bond_distance
_geom_bond_site_symmetry_2
Pd C1 1.969(4) .
Pd N1 2.092(3) .
Pd Br2 2.4269(5) .
Pd Br1 2.4279(5) .
C20 C21 1.375(6) .
C20 C19 1.379(7) .
N2 C1 1.355(5) .
N2 C2 1.390(5) .
N2 C6 1.439(5) .
N3 C1 1.345(5) .
N3 C3 1.385(5) .
N3 C4 1.469(5) .
N1 C21 1.327(5) .
N1 C17 1.340(5) .
C3 C2 1.332(6) .
C6 C7 1.378(6) .
C6 C11 1.395(5) .
C11 C10 1.377(5) .
C10 C9 1.406(5) .
C10 C12 1.513(4) .
C12 C10 1.513(4) 3
C12 C13 1.537(4) 3
C12 C13 1.537(4) .
C13 C14 1.511(6) .
C14 C15 1.524(6) .
C8 C7 1.391(6) .
C8 C9 1.393(5) .
C4 C5 1.508(6) .
C18 C19 1.379(7) .
C18 C17 1.378(6) .
C9 C9 1.457(7) 3
C16 C15 1.509(7) .

loop_
_geom_torsion_atom_site_label_1
_geom_torsion_atom_site_label_2
_geom_torsion_atom_site_label_3
_geom_torsion_atom_site_label_4
_geom_torsion
_geom_torsion_site_symmetry_1
_geom_torsion_site_symmetry_4
C1 N3 C3 C2 -1.1(5) . .
C4 N3 C3 C2 -179.1(4) . .
C1 N2 C6 C7 140.3(4) . .
C2 N2 C6 C7 -49.6(6) . .
C1 N2 C6 C11 -43.7(5) . .
C2 N2 C6 C11 126.4(4) . .
C7 C6 C11 C10 1.5(6) . .
N2 C6 C11 C10 -174.4(3) . .
C6 C11 C10 C9 0.5(5) . .
C6 C11 C10 C12 179.0(3) . .
C11 C10 C12 C10 -178.2(5) . 3
C9 C10 C12 C10 0.4(2) . 3
C11 C10 C12 C13 62.2(4) . 3
C9 C10 C12 C13 -119.2(4) . 3
C11 C10 C12 C13 -58.6(4) . .
C9 C10 C12 C13 120.1(3) . .
N3 C3 C2 N2 1.0(5) . .
C1 N2 C2 C3 -0.5(5) . .
C6 N2 C2 C3 -172.0(4) . .
C10 C12 C13 C14 -58.7(4) . .
C10 C12 C13 C14 54.4(4) 3 .
C13 C12 C13 C14 177.9(4) 3 .
C12 C13 C14 C15 173.2(3) . .
C11 C6 C7 C8 -2.1(7) . .
N2 C6 C7 C8 173.8(4) . .
C9 C8 C7 C6 0.7(7) . .
C3 N3 C1 N2 0.8(4) . .
C4 N3 C1 N2 178.7(3) . .
C3 N3 C1 Pd -176.3(3) . .
C4 N3 C1 Pd 1.6(5) . .
C2 N2 C1 N3 -0.2(4) . .
C6 N2 C1 N3 171.1(3) . .
C2 N2 C1 Pd 176.8(3) . .
C6 N2 C1 Pd -12.0(5) . .
C17 N1 C21 C20 2.1(7) . .
Pd N1 C21 C20 -176.4(4) . .
C19 C20 C21 N1 0.7(8) . .
C1 N3 C4 C5 -81.6(5) . .
C3 N3 C4 C5 96.1(5) . .
C17 C18 C19 C20 1.6(7) . .
C21 C20 C19 C18 -2.5(8) . .
C21 N1 C17 C18 -3.1(6) . .
Pd N1 C17 C18 175.4(3) . .
C19 C18 C17 N1 1.2(7) . .
C7 C8 C9 C10 1.1(7) . .
C7 C8 C9 C9 -178.1(6) . 3
C11 C10 C9 C8 -1.8(6) . .
C12 C10 C9 C8 179.5(4) . .
C11 C10 C9 C9 177.7(4) . 3
C12 C10 C9 C9 -1.1(5) . 3
C13 C14 C15 C16 -177.2(4) . .
